data_7718988
loop_
_publ_author_name
'Ma, Jianjun'
'Yu, Hao'
'Zhang, Ning'
'Shi, Junjuan'
'Li, Jiaqi'
'Li, Kehuan'
'Han, Ningxu'
'Zhang, Houyu'
'Chang, Junmin'
'Wang, Ming'

_publ_section_title
;
 Stereoisomers of metal-organic dimers induced by the steric constraint of
 dissymmetric terpyridine ligands.
;
_journal_issue 30
_journal_name_full 'Dalton transactions (Cambridge, England : 2003)'
_journal_page_first 11632
_journal_page_last 11637
_journal_paper_doi 10.1039/d5dt00948k
_journal_volume 54
_journal_year 2025
_chemical_formula_moiety 'C84 H56 N12 O2 Zn2, 3(F6 P)'
_chemical_formula_sum 'C84 H56 F18 N12 O2 P3 Zn2'
_chemical_formula_weight 1831.05
_space_group_crystal_system orthorhombic
_space_group_IT_number 68
_space_group_name_Hall '-C 2a 2ac'
_space_group_name_H-M_alt 'C c c a :2'
_atom_sites_solution_hydrogens geom
_audit_creation_date 2022-10-06
_audit_creation_method
;
Olex2 1.3
(compiled 2020.11.12 svn.r5f609507 for OlexSys, GUI svn.r6408)
;
_audit_update_record
;
2022-10-06 deposited with the CCDC.	2025-06-24 downloaded from the CCDC.
;
_cell_angle_alpha 90
_cell_angle_beta 90
_cell_angle_gamma 90
_cell_formula_units_Z 8
_cell_length_a 27.044(4)
_cell_length_b 35.761(5)
_cell_length_c 19.546(3)
_cell_measurement_reflns_used 9929
_cell_measurement_temperature 293(2)
_cell_measurement_theta_max 23.404
_cell_measurement_theta_min 2.217
_cell_volume 18903(5)
_computing_molecular_graphics 'Olex2 1.3 (Dolomanov et al., 2009)'
_computing_publication_material 'Olex2 1.3 (Dolomanov et al., 2009)'
_computing_structure_refinement 'XL  (Sheldrick, 2008)'
_computing_structure_solution 'SHELXT 2018/2 (Sheldrick, 2018)'
_diffrn_ambient_temperature 293(2)
_diffrn_measured_fraction_theta_full 0.941
_diffrn_measured_fraction_theta_max 0.918
_diffrn_measurement_device_type 'Bruker APEX-II CCD'
_diffrn_measurement_method '\w scans'
_diffrn_radiation_type MoK\a
_diffrn_radiation_wavelength 0.71073
_diffrn_reflns_av_R_equivalents 0.0501
_diffrn_reflns_av_unetI/netI 0.0516
_diffrn_reflns_Laue_measured_fraction_full 0.941
_diffrn_reflns_Laue_measured_fraction_max 0.918
_diffrn_reflns_limit_h_max 31
_diffrn_reflns_limit_h_min -31
_diffrn_reflns_limit_k_max 42
_diffrn_reflns_limit_k_min -43
_diffrn_reflns_limit_l_max 23
_diffrn_reflns_limit_l_min 0
_diffrn_reflns_number 26746
_diffrn_reflns_point_group_measured_fraction_full 0.941
_diffrn_reflns_point_group_measured_fraction_max 0.918
_diffrn_reflns_theta_full 25.242
_diffrn_reflns_theta_max 25.646
_diffrn_reflns_theta_min 1.888
_diffrn_standards_number 0
_exptl_absorpt_coefficient_mu 0.642
_exptl_absorpt_correction_type none
_exptl_crystal_colour orange
_exptl_crystal_colour_primary orange
_exptl_crystal_density_diffrn 1.287
_exptl_crystal_description block
_exptl_crystal_F_000 7416
_exptl_crystal_size_max 0.3
_exptl_crystal_size_mid 0.3
_exptl_crystal_size_min 0.2
_refine_diff_density_max 0.593
_refine_diff_density_min -0.813
_refine_diff_density_rms 0.073
_refine_ls_extinction_coef 0.0021(4)
_refine_ls_extinction_expression Fc^*^=kFc[1+0.001xFc^2^\l^3^/sin(2\q)]^-1/4^
_refine_ls_extinction_method SHELXL
_refine_ls_goodness_of_fit_ref 1.080
_refine_ls_hydrogen_treatment constr
_refine_ls_matrix_type full
_refine_ls_number_parameters 545
_refine_ls_number_reflns 8224
_refine_ls_number_restraints 112
_refine_ls_restrained_S_all 1.079
_refine_ls_R_factor_all 0.1012
_refine_ls_R_factor_gt 0.0770
_refine_ls_shift/su_max 0.001
_refine_ls_shift/su_mean 0.000
_refine_ls_structure_factor_coef Fsqd
_refine_ls_weighting_details 'w=1/[\s^2^(Fo^2^)+(0.1893P)^2^] where P=(Fo^2^+2Fc^2^)/3'
_refine_ls_weighting_scheme calc
_refine_ls_wR_factor_gt 0.2493
_refine_ls_wR_factor_ref 0.2754
_reflns_Friedel_coverage 0.000
_reflns_number_gt 5329
_reflns_number_total 8224
_reflns_threshold_expression 'I > 2\s(I)'
_cod_data_source_file d5dt00948k2.cif
_cod_data_source_block 1
_cod_depositor_comments 'Adding full bibliography for 7718986--7718989.cif.'
_cod_original_cell_volume 18904(5)
_cod_original_sg_symbol_Hall '-C 2b 2bc'
_cod_original_sg_symbol_H-M 'C c c e'
_cod_database_code 7718988
_shelxl_version_number 2014-3
_shelx_space_group_comment
;
The symmetry employed for this shelxl refinement is uniquely defined
by the following loop, which should always be used as a source of
symmetry information in preference to the above space-group names.
They are only intended as comments.
;
_olex2_refinement_description
;
1. Fixed Uiso
 At 1.2 times of:
  All C(H) groups
 At 1.5 times of:
  All O(H) groups
2. Restrained distances
 C00Y-C00J \\sim C00X-C00J
 with sigma of 0.02
 C00T-C00J \\sim C00S-C00J
 with sigma of 0.02
 C0AA-C00T \\sim C00S-C00H
 with sigma of 0.02
 C00X-C00P \\sim C1AA-C00Y
 with sigma of 0.02
 C00P-C00D \\sim C1AA-C00D
 with sigma of 0.02
 C00H-C00D \\sim C0AA-C00D
 with sigma of 0.02
 O008-C00H \\sim O0-C0AA
 with sigma of 0.02
3. Uiso/Uaniso restraints and constraints
Uanis(O008) = Uanis(O0)
Uanis(C00Y) = Uanis(C00X) = Uanis(C1AA) = Uanis(C00P) = Uanis(C00D) =
Uanis(C00H) = Uanis(C0AA) = Uanis(C00T) = Uanis(C00S)
4. Rigid body (RIGU) restrains
 C00J, C00X, C00P, C00D, C00S, C00H, O008, C00N
 with sigma for 1-2 distances of 0.001 and sigma for 1-3 distances of 0.002
 C00N, C00J, C00Y, C1AA, C00D, C00T, C0AA, O0
 with sigma for 1-2 distances of 0.001 and sigma for 1-3 distances of 0.002
5. Others
 Sof(C00T)=Sof(H00T)=Sof(C0AA)=Sof(C00Y)=Sof(H00Y)=Sof(C1AA)=Sof(H1AA)=Sof(O0)=
 Sof(H0)=1-FVAR(1)
 Sof(O008)=Sof(H008)=Sof(C00H)=Sof(C00P)=Sof(H00P)=Sof(C00S)=Sof(H00S)=
 Sof(C00X)=Sof(H00X)=FVAR(1)
6.a Aromatic/amide H refined with riding coordinates:
 C00B(H00B), C00M(H00M), C00P(H00P), C00S(H00S), C00V(H00V), C00X(H00X),
 C00Z(H00Z), C010(H010), C011(H011), C014(H014), C015(H015), C017(H017),
 C018(H018), C019(H019), C01A(H01A), C01B(H01B), C01C(H01C), C01E(H01E),
 C01F(H01F), C01H(H01H), C01I(H01I), C01K(H01K), C01M(H01M), C01N(H01N),
 C01O(H01O), C01P(H01P), C01Q(H01Q), C00T(H00T), C00Y(H00Y), C1AA(H1AA)
6.b Idealised tetrahedral OH refined as rotating group:
 O008(H008), O0(H0)
;
_smtbx_masks_void_probe_radius 1.2
_smtbx_masks_void_truncation_radius 1.2
_olex2_submission_special_instructions 'No special instructions were received'

loop_
_space_group_symop_operation_xyz
'x, y, z'
'-x+1/2, -y, z'
'-x, y, -z+1/2'
'x+1/2, -y, -z+1/2'
'x+1/2, y+1/2, z'
'-x+1, -y+1/2, z'
'-x+1/2, y+1/2, -z+1/2'
'x+1, -y+1/2, -z+1/2'
'-x, -y, -z'
'x-1/2, y, -z'
'x, -y, z-1/2'
'-x-1/2, y, z-1/2'
'-x+1/2, -y+1/2, -z'
'x, y+1/2, -z'
'x+1/2, -y+1/2, z-1/2'
'-x, y+1/2, z-1/2'

loop_
_atom_site_label
_atom_site_type_symbol
_atom_site_fract_x
_atom_site_fract_y
_atom_site_fract_z
_atom_site_U_iso_or_equiv
_atom_site_adp_type
_atom_site_occupancy
_atom_site_site_symmetry_order
_atom_site_calc_flag
_atom_site_refinement_flags_posn
_atom_site_refinement_flags_adp
_atom_site_refinement_flags_occupancy
_atom_site_disorder_assembly
_atom_site_disorder_group
Zn01 Zn 0.36241(2) 0.38706(2) 0.62765(3) 0.0748(3) Uani 1 1 d . . . . .
P002 P 0.5000 0.0000 1.0000 0.1020(7) Uani 1 2 d S . P . .
P003 P 0.2500 0.5000 0.78869(13) 0.1337(10) Uani 1 2 d S T P . .
P004 P 0.2500 0.2500 1.0000 0.1572(13) Uani 1 2 d S . P . .
N005 N 0.36560(12) 0.17085(9) 0.86395(17) 0.0636(9) Uani 1 1 d . . . . .
N006 N 0.37977(15) 0.41847(8) 0.72365(19) 0.0769(10) Uani 1 1 d . . . . .
N007 N 0.35876(14) 0.44310(10) 0.5993(2) 0.0811(11) Uani 1 1 d . . . . .
O008 O 0.4625(4) 0.2810(3) 0.7961(7) 0.0760(16) Uani 0.506(19) 1 d D U P A 1
H008 H 0.4612 0.2641 0.7679 0.114 Uiso 0.506(19) 1 calc R U P A 1
N009 N 0.29004(14) 0.12889(10) 0.83604(18) 0.0757(10) Uani 1 1 d . . . . .
N00A N 0.43791(14) 0.12771(9) 0.9028(2) 0.0769(10) Uani 1 1 d . . . . .
C00B C 0.32916(15) 0.22809(10) 0.8309(2) 0.0633(10) Uani 1 1 d . . . . .
H00B H 0.3015 0.2411 0.8157 0.076 Uiso 1 1 calc R U . . .
N00C N 0.3387(2) 0.38588(10) 0.5170(2) 0.0957(13) Uani 1 1 d . . . . .
C00D C 0.37740(17) 0.28824(10) 0.8290(2) 0.0696(7) Uani 1 1 d D U . . .
F00E F 0.45864(18) 0.02764(12) 1.0214(3) 0.1646(17) Uani 1 1 d . . . . .
C00F C 0.32631(15) 0.18963(10) 0.8409(2) 0.0641(9) Uani 1 1 d . . . . .
C00G C 0.37285(15) 0.24713(10) 0.8433(2) 0.0618(9) Uani 1 1 d . . . . .
C00H C 0.4185(4) 0.3019(3) 0.7934(6) 0.0696(7) Uani 0.506(19) 1 d D U P A 1
C00I C 0.40790(15) 0.18883(10) 0.8787(2) 0.0651(10) Uani 1 1 d . . . . .
C00J C 0.38239(18) 0.36425(10) 0.7990(2) 0.0729(9) Uani 1 1 d D U . . .
C00K C 0.28221(16) 0.16589(11) 0.8267(2) 0.0705(11) Uani 1 1 d . . . . .
F00L F 0.2985(2) 0.52453(12) 0.7865(3) 0.1758(19) Uani 1 1 d . . . . .
C00M C 0.41220(15) 0.22709(10) 0.86924(19) 0.0635(10) Uani 1 1 d . . . . .
H00M H 0.4415 0.2392 0.8804 0.076 Uiso 1 1 calc R U . . .
C00N C 0.3867(2) 0.40508(11) 0.7873(3) 0.0890(13) Uani 1 1 d . U . . .
C00O C 0.44845(17) 0.16426(11) 0.9037(2) 0.0740(11) Uani 1 1 d . . . . .
C00P C 0.3394(5) 0.3109(3) 0.8497(6) 0.0696(7) Uani 0.506(19) 1 d D U P A 1
H00P H 0.3122 0.3011 0.8725 0.083 Uiso 0.506(19) 1 calc R U P A 1
C00Q C 0.3490(2) 0.51747(13) 0.5641(3) 0.0905(15) Uani 1 1 d . . . . .
C00R C 0.3435(2) 0.45225(13) 0.5365(3) 0.0908(14) Uani 1 1 d . . . . .
C00S C 0.4193(4) 0.3405(3) 0.7778(6) 0.0696(7) Uani 0.506(19) 1 d D U P A 1
H00S H 0.4455 0.3500 0.7525 0.083 Uiso 0.506(19) 1 calc R U P A 1
F00T F 0.5146(2) -0.01113(12) 1.0733(3) 0.1753(19) Uani 1 1 d . . . . .
C00U C 0.36972(18) 0.46987(12) 0.6455(3) 0.0818(13) Uani 1 1 d . . . . .
C00V C 0.2527(2) 0.10494(14) 0.8229(3) 0.0907(15) Uani 1 1 d . . . . .
H00V H 0.2579 0.0794 0.8289 0.109 Uiso 1 1 calc R U . . .
F00W F 0.53842(18) 0.03182(11) 0.9970(3) 0.187(2) Uani 1 1 d . . . . .
C00X C 0.3424(4) 0.3489(3) 0.8359(6) 0.0696(7) Uani 0.506(19) 1 d D U P A 1
H00X H 0.3174 0.3647 0.8513 0.083 Uiso 0.506(19) 1 calc R U P A 1
F00Y F 0.2500 0.5000 0.8675(3) 0.235(5) Uani 1 2 d S T P . .
C00Z C 0.23857(18) 0.17933(14) 0.8054(3) 0.0905(14) Uani 1 1 d . . . . .
H00Z H 0.2343 0.2050 0.8001 0.109 Uiso 1 1 calc R U . . .
C010 C 0.36459(18) 0.50712(14) 0.6286(3) 0.0883(16) Uani 1 1 d . . . . .
H010 H 0.3717 0.5254 0.6609 0.106 Uiso 1 1 calc R U . . .
C011 C 0.3383(2) 0.48963(14) 0.5182(3) 0.1012(17) Uani 1 1 d . . . . .
H011 H 0.3275 0.4958 0.4745 0.121 Uiso 1 1 calc R U . . .
C012 C 0.3334(3) 0.42071(15) 0.4887(3) 0.1081(19) Uani 1 1 d . . . . .
C013 C 0.3446(3) 0.55788(14) 0.5473(3) 0.1047(19) Uani 1 1 d . . . . .
C014 C 0.4729(2) 0.10375(14) 0.9268(3) 0.0964(16) Uani 1 1 d . . . . .
H014 H 0.4671 0.0782 0.9239 0.116 Uiso 1 1 calc R U . . .
C015 C 0.1994(2) 0.15502(18) 0.7913(3) 0.1028(17) Uani 1 1 d . . . . .
H015 H 0.1691 0.1640 0.7759 0.123 Uiso 1 1 calc R U . . .
C016 C 0.3832(2) 0.45599(11) 0.7128(3) 0.0955(16) Uani 1 1 d . . . . .
C017 C 0.5161(2) 0.11598(14) 0.9550(4) 0.1079(19) Uani 1 1 d . . . . .
H017 H 0.5378 0.0990 0.9747 0.130 Uiso 1 1 calc R U . . .
C018 C 0.2073(2) 0.11725(19) 0.8010(3) 0.1052(19) Uani 1 1 d . . . . .
H018 H 0.1820 0.1002 0.7928 0.126 Uiso 1 1 calc R U . . .
C019 C 0.49274(19) 0.17777(13) 0.9276(3) 0.1023(18) Uani 1 1 d . . . . .
H019 H 0.4994 0.2033 0.9257 0.123 Uiso 1 1 calc R U . . .
C01A C 0.5275(2) 0.15340(15) 0.9544(4) 0.112(2) Uani 1 1 d . . . . .
H01A H 0.5575 0.1621 0.9714 0.135 Uiso 1 1 calc R U . . .
C01B C 0.3767(3) 0.58367(17) 0.5737(4) 0.128(3) Uani 1 1 d . . . . .
H01B H 0.4031 0.5754 0.6001 0.154 Uiso 1 1 calc R U . . .
C01C C 0.3308(3) 0.35585(16) 0.4791(3) 0.120(2) Uani 1 1 d . . . . .
H01C H 0.3343 0.3324 0.4991 0.144 Uiso 1 1 calc R U . . .
F01D F 0.2217(3) 0.53739(15) 0.7876(5) 0.251(4) Uani 1 1 d . . . . .
C01E C 0.3962(4) 0.42810(14) 0.8429(4) 0.170(4) Uani 1 1 d . . . . .
H01E H 0.3999 0.4179 0.8864 0.204 Uiso 1 1 calc R U . . .
C01F C 0.3335(5) 0.6346(2) 0.5203(5) 0.169(5) Uani 1 1 d . . . . .
H01F H 0.3298 0.6598 0.5098 0.203 Uiso 1 1 calc R U . . .
F01G F 0.3075(3) 0.2456(3) 0.9875(4) 0.268(4) Uani 1 1 d . . . . .
C01H C 0.3710(4) 0.62273(19) 0.5622(5) 0.161(4) Uani 1 1 d . . . . .
H01H H 0.3923 0.6398 0.5826 0.194 Uiso 1 1 calc R U . . .
C01I C 0.3075(3) 0.57089(16) 0.5070(4) 0.129(2) Uani 1 1 d . . . . .
H01I H 0.2851 0.5545 0.4868 0.154 Uiso 1 1 calc R U . . .
F01J F 0.2601(3) 0.2348(2) 1.0765(3) 0.256(3) Uani 1 1 d . . . . .
C01K C 0.3198(4) 0.4244(2) 0.4226(3) 0.155(3) Uani 1 1 d . . . . .
H01K H 0.3174 0.4480 0.4030 0.186 Uiso 1 1 calc R U . . .
F01L F 0.2500 0.5000 0.7106(4) 0.249(5) Uani 1 2 d S T P . .
C01M C 0.3037(5) 0.6103(3) 0.4962(5) 0.183(5) Uani 1 1 d . . . . .
H01M H 0.2775 0.6188 0.4697 0.219 Uiso 1 1 calc R U . . .
C01N C 0.3947(4) 0.48030(14) 0.7673(4) 0.166(4) Uani 1 1 d . . . . .
H01N H 0.3986 0.5058 0.7591 0.199 Uiso 1 1 calc R U . . .
C01O C 0.3177(3) 0.3579(2) 0.4119(4) 0.153(3) Uani 1 1 d . . . . .
H01O H 0.3144 0.3364 0.3857 0.184 Uiso 1 1 calc R U . . .
C01P C 0.4001(5) 0.46639(15) 0.8331(5) 0.241(7) Uani 1 1 d . . . . .
H01P H 0.4062 0.4823 0.8697 0.289 Uiso 1 1 calc R U . . .
C01Q C 0.3094(4) 0.3925(2) 0.3836(4) 0.177(5) Uani 1 1 d . . . . .
H01Q H 0.2972 0.3947 0.3394 0.212 Uiso 1 1 calc R U . . .
F01R F 0.2581(3) 0.28896(19) 1.0290(5) 0.296(5) Uani 1 1 d . . . . .
C00T C 0.4241(4) 0.3416(3) 0.7911(6) 0.0696(7) Uani 0.494(19) 1 d D U P A 2
H00T H 0.4540 0.3520 0.7769 0.083 Uiso 0.494(19) 1 calc R U P A 2
C0AA C 0.4208(4) 0.3037(3) 0.8046(7) 0.0696(7) Uani 0.494(19) 1 d D U P A 2
C00Y C 0.3385(4) 0.3505(3) 0.8199(6) 0.0696(7) Uani 0.494(19) 1 d D U P A 2
H00Y H 0.3107 0.3657 0.8234 0.083 Uiso 0.494(19) 1 calc R U P A 2
C1AA C 0.3365(5) 0.3129(3) 0.8359(6) 0.0696(7) Uani 0.494(19) 1 d D U P A 2
H1AA H 0.3068 0.3032 0.8520 0.083 Uiso 0.494(19) 1 calc R U P A 2
O0 O 0.4557(4) 0.2822(3) 0.7714(7) 0.0760(16) Uani 0.494(19) 1 d D U P A 2
H0 H 0.4800 0.2950 0.7624 0.114 Uiso 0.494(19) 1 calc R U P A 2

loop_
_atom_site_aniso_label
_atom_site_aniso_U_11
_atom_site_aniso_U_22
_atom_site_aniso_U_33
_atom_site_aniso_U_23
_atom_site_aniso_U_13
_atom_site_aniso_U_12
Zn01 0.1032(5) 0.0506(4) 0.0708(5) 0.00579(19) -0.0061(2) 0.0149(2)
P002 0.1128(14) 0.0697(10) 0.1235(19) 0.0385(11) -0.0141(13) -0.0058(10)
P003 0.230(3) 0.0940(14) 0.0769(16) 0.000 0.000 -0.0268(18)
P004 0.206(4) 0.1142(19) 0.151(3) -0.0156(19) 0.069(3) -0.0031(19)
N005 0.082(2) 0.0498(17) 0.059(2) -0.0002(13) 0.0009(15) -0.0109(14)
N006 0.110(3) 0.0458(16) 0.075(2) 0.0009(15) -0.023(2) 0.0025(16)
N007 0.110(3) 0.059(2) 0.074(3) 0.0092(18) -0.005(2) 0.0179(18)
O008 0.102(2) 0.0575(15) 0.068(4) 0.006(3) -0.001(2) 0.0059(15)
N009 0.089(2) 0.075(2) 0.063(2) -0.0145(17) 0.0141(18) -0.0227(18)
N00A 0.099(3) 0.0547(18) 0.077(2) 0.0189(17) -0.002(2) -0.0021(17)
C00B 0.081(3) 0.0563(19) 0.052(2) -0.0048(16) -0.0001(18) 0.0039(17)
N00C 0.152(4) 0.072(2) 0.063(2) -0.0011(17) -0.007(3) 0.031(2)
C00D 0.1026(13) 0.0554(9) 0.0506(19) -0.0017(10) -0.0122(11) 0.0077(8)
F00E 0.169(4) 0.124(3) 0.201(5) 0.036(3) 0.014(3) 0.040(3)
C00F 0.082(2) 0.061(2) 0.050(2) -0.0059(17) 0.0058(19) -0.0067(19)
C00G 0.085(3) 0.0525(19) 0.048(2) -0.0015(16) 0.0022(18) 0.0006(17)
C00H 0.1026(13) 0.0554(9) 0.0506(19) -0.0017(10) -0.0122(11) 0.0077(8)
C00I 0.082(3) 0.0555(19) 0.058(2) 0.0098(16) -0.0058(19) -0.0034(19)
C00J 0.1057(16) 0.0557(13) 0.057(2) -0.0015(12) -0.0120(14) 0.0094(10)
C00K 0.079(3) 0.073(2) 0.059(3) -0.0144(19) 0.009(2) -0.010(2)
F00L 0.247(5) 0.122(3) 0.159(4) -0.039(3) 0.005(4) -0.049(3)
C00M 0.083(3) 0.0510(19) 0.057(2) 0.0055(15) -0.0065(18) -0.0099(17)
C00N 0.135(4) 0.0552(16) 0.077(3) -0.0003(15) -0.032(3) 0.0069(16)
C00O 0.094(3) 0.059(2) 0.070(3) 0.0187(19) -0.002(2) -0.002(2)
C00P 0.1026(13) 0.0554(9) 0.0506(19) -0.0017(10) -0.0122(11) 0.0077(8)
C00Q 0.122(4) 0.066(3) 0.084(4) 0.027(2) 0.033(3) 0.035(3)
C00R 0.125(4) 0.070(3) 0.077(3) 0.013(2) 0.012(3) 0.032(3)
C00S 0.1026(13) 0.0554(9) 0.0506(19) -0.0017(10) -0.0122(11) 0.0077(8)
F00T 0.246(5) 0.144(4) 0.136(4) 0.040(3) -0.038(3) 0.026(3)
C00U 0.103(3) 0.055(2) 0.087(3) 0.014(2) -0.004(2) 0.011(2)
C00V 0.119(4) 0.087(3) 0.066(3) -0.019(2) 0.018(3) -0.038(3)
F00W 0.155(3) 0.102(3) 0.305(7) 0.072(3) -0.051(4) -0.041(2)
C00X 0.1026(13) 0.0554(9) 0.0506(19) -0.0017(10) -0.0122(11) 0.0077(8)
F00Y 0.465(17) 0.143(5) 0.096(5) 0.000 0.000 -0.088(7)
C00Z 0.091(3) 0.097(3) 0.084(3) -0.009(3) -0.007(3) -0.002(3)
C010 0.110(4) 0.059(3) 0.095(4) 0.017(2) 0.013(3) 0.014(2)
C011 0.140(4) 0.087(3) 0.077(3) 0.029(3) 0.020(3) 0.043(3)
C012 0.175(6) 0.086(3) 0.064(3) 0.011(3) -0.001(3) 0.044(3)
C013 0.154(5) 0.064(3) 0.096(4) 0.032(3) 0.053(4) 0.029(3)
C014 0.121(4) 0.065(2) 0.103(4) 0.030(3) -0.001(3) 0.009(3)
C015 0.090(3) 0.126(5) 0.092(4) -0.015(3) -0.004(3) -0.023(3)
C016 0.141(4) 0.045(2) 0.101(4) 0.008(2) -0.038(3) 0.000(2)
C017 0.105(4) 0.091(4) 0.128(5) 0.047(3) -0.018(4) 0.013(3)
C018 0.094(4) 0.143(5) 0.079(4) -0.026(3) 0.002(3) -0.043(3)
C019 0.100(3) 0.072(3) 0.136(5) 0.037(3) -0.035(3) -0.013(2)
C01A 0.097(4) 0.092(3) 0.148(6) 0.042(3) -0.024(3) -0.003(3)
C01B 0.180(6) 0.073(3) 0.132(6) 0.034(3) 0.071(5) 0.030(4)
C01C 0.199(7) 0.085(3) 0.076(4) -0.007(3) -0.024(4) 0.043(4)
F01D 0.229(6) 0.131(4) 0.393(11) 0.120(5) 0.048(6) -0.004(4)
C01E 0.338(11) 0.056(3) 0.116(5) -0.006(3) -0.119(7) 0.015(5)
C01F 0.276(13) 0.081(4) 0.152(8) 0.061(5) 0.104(8) 0.071(7)
F01G 0.205(6) 0.366(10) 0.234(8) -0.024(7) 0.112(5) 0.006(6)
C01H 0.255(10) 0.068(3) 0.160(8) 0.023(4) 0.114(7) 0.024(5)
C01I 0.185(6) 0.086(4) 0.115(5) 0.039(3) 0.015(4) 0.042(4)
F01J 0.302(8) 0.317(9) 0.150(5) 0.075(6) 0.063(5) 0.048(6)
C01K 0.287(10) 0.109(5) 0.068(4) 0.019(3) -0.004(5) 0.060(6)
F01L 0.340(12) 0.302(11) 0.104(5) 0.000 0.000 -0.163(10)
C01M 0.286(14) 0.125(6) 0.138(8) 0.075(6) 0.068(8) 0.103(8)
C01N 0.313(11) 0.048(2) 0.137(6) 0.010(3) -0.110(7) -0.011(4)
C01O 0.262(10) 0.112(5) 0.085(5) -0.013(4) -0.032(5) 0.041(5)
C01P 0.509(19) 0.054(3) 0.159(8) -0.011(4) -0.195(11) 0.015(6)
C01Q 0.313(14) 0.137(6) 0.080(5) -0.004(4) -0.038(6) 0.051(7)
F01R 0.368(12) 0.151(4) 0.370(13) -0.078(6) 0.050(8) -0.040(6)
C00T 0.1026(13) 0.0554(9) 0.0506(19) -0.0017(10) -0.0122(11) 0.0077(8)
C0AA 0.1026(13) 0.0554(9) 0.0506(19) -0.0017(10) -0.0122(11) 0.0077(8)
C00Y 0.1026(13) 0.0554(9) 0.0506(19) -0.0017(10) -0.0122(11) 0.0077(8)
C1AA 0.1026(13) 0.0554(9) 0.0506(19) -0.0017(10) -0.0122(11) 0.0077(8)
O0 0.102(2) 0.0575(15) 0.068(4) 0.006(3) -0.001(2) 0.0059(15)

loop_
_atom_type_symbol
_atom_type_description
_atom_type_scat_dispersion_real
_atom_type_scat_dispersion_imag
_atom_type_scat_source
C C 0.0033 0.0016 'International Tables Vol C Tables 4.2.6.8 and 6.1.1.4'
H H 0.0000 0.0000 'International Tables Vol C Tables 4.2.6.8 and 6.1.1.4'
F F 0.0171 0.0103 'International Tables Vol C Tables 4.2.6.8 and 6.1.1.4'
N N 0.0061 0.0033 'International Tables Vol C Tables 4.2.6.8 and 6.1.1.4'
O O 0.0106 0.0060 'International Tables Vol C Tables 4.2.6.8 and 6.1.1.4'
P P 0.1023 0.0942 'International Tables Vol C Tables 4.2.6.8 and 6.1.1.4'
Zn Zn 0.2839 1.4301 'International Tables Vol C Tables 4.2.6.8 and 6.1.1.4'

loop_
_geom_angle_atom_site_label_1
_geom_angle_atom_site_label_2
_geom_angle_atom_site_label_3
_geom_angle
_geom_angle_site_symmetry_1
_geom_angle_site_symmetry_3
_geom_angle_publ_flag
N005 Zn01 N006 115.16(12) 8_456 . ?
N005 Zn01 N007 169.08(15) 8_456 . ?
N005 Zn01 N009 75.43(13) 8_456 8_456 ?
N005 Zn01 N00A 75.09(12) 8_456 8_456 ?
N005 Zn01 N00C 93.94(13) 8_456 . ?
N006 Zn01 N00C 150.84(12) . . ?
N007 Zn01 N006 75.51(15) . . ?
N007 Zn01 N009 107.40(14) . 8_456 ?
N007 Zn01 N00A 101.76(14) . 8_456 ?
N007 Zn01 N00C 75.49(15) . . ?
N009 Zn01 N006 92.70(14) 8_456 . ?
N009 Zn01 N00A 150.50(13) 8_456 8_456 ?
N009 Zn01 N00C 92.99(17) 8_456 . ?
N00A Zn01 N006 98.83(15) 8_456 . ?
N00A Zn01 N00C 90.00(17) 8_456 . ?
F00E P002 F00E 180.0 . 9_657 ?
F00T P002 F00E 95.7(3) 9_657 9_657 ?
F00T P002 F00E 95.7(3) . . ?
F00T P002 F00E 84.3(3) . 9_657 ?
F00T P002 F00E 84.3(3) 9_657 . ?
F00T P002 F00T 180.0 . 9_657 ?
F00T P002 F00W 87.0(3) 9_657 . ?
F00T P002 F00W 87.0(3) . 9_657 ?
F00T P002 F00W 93.0(3) . . ?
F00T P002 F00W 93.0(3) 9_657 9_657 ?
F00W P002 F00E 88.5(3) . 9_657 ?
F00W P002 F00E 91.5(3) . . ?
F00W P002 F00E 88.5(3) 9_657 . ?
F00W P002 F00E 91.5(3) 9_657 9_657 ?
F00W P002 F00W 180.0 . 9_657 ?
F00L P003 F00L 176.9(4) . 2_565 ?
F00Y P003 F00L 91.6(2) . 2_565 ?
F00Y P003 F00L 91.6(2) . . ?
F00Y P003 F01D 90.8(4) . . ?
F00Y P003 F01D 90.8(4) . 2_565 ?
F01D P003 F00L 93.9(3) . 2_565 ?
F01D P003 F00L 94.0(3) 2_565 . ?
F01D P003 F00L 86.0(3) . . ?
F01D P003 F00L 86.0(3) 2_565 2_565 ?
F01D P003 F01D 178.5(7) . 2_565 ?
F01L P003 F00L 88.4(2) . 2_565 ?
F01L P003 F00L 88.4(2) . . ?
F01L P003 F00Y 180.0 . . ?
F01L P003 F01D 89.2(4) . 2_565 ?
F01L P003 F01D 89.2(4) . . ?
F01G P004 F01G 180.0 13_557 . ?
F01G P004 F01J 93.3(4) 13_557 . ?
F01G P004 F01J 93.3(4) . 13_557 ?
F01G P004 F01J 86.7(4) 13_557 13_557 ?
F01G P004 F01J 86.7(4) . . ?
F01J P004 F01J 180.0 13_557 . ?
F01R P004 F01G 89.5(4) . 13_557 ?
F01R P004 F01G 90.5(4) . . ?
F01R P004 F01G 90.5(4) 13_557 13_557 ?
F01R P004 F01G 89.5(4) 13_557 . ?
F01R P004 F01J 93.5(5) . 13_557 ?
F01R P004 F01J 93.5(5) 13_557 . ?
F01R P004 F01J 86.5(5) 13_557 13_557 ?
F01R P004 F01J 86.5(5) . . ?
F01R P004 F01R 180.0(2) . 13_557 ?
C00F N005 Zn01 119.6(2) . 8_456 ?
C00F N005 C00I 120.6(3) . . ?
C00I N005 Zn01 119.7(3) . 8_456 ?
C00N N006 Zn01 128.8(3) . . ?
C00N N006 C016 118.9(4) . . ?
C016 N006 Zn01 112.3(3) . . ?
C00R N007 Zn01 119.7(3) . . ?
C00R N007 C00U 120.6(4) . . ?
C00U N007 Zn01 119.7(3) . . ?
C00H O008 H008 109.5 . . ?
C00K N009 Zn01 116.4(3) . 8_456 ?
C00V N009 Zn01 125.0(4) . 8_456 ?
C00V N009 C00K 118.6(5) . . ?
C00O N00A Zn01 115.9(3) . 8_456 ?
C00O N00A C014 117.6(4) . . ?
C014 N00A Zn01 126.1(3) . 8_456 ?
C00F C00B H00B 119.7 . . ?
C00G C00B H00B 119.7 . . ?
C00G C00B C00F 120.6(4) . . ?
C012 N00C Zn01 113.5(3) . . ?
C01C N00C Zn01 126.7(3) . . ?
C01C N00C C012 119.7(5) . . ?
C00H C00D C00G 120.0(5) . . ?
C00P C00D C00G 117.6(6) . . ?
C00P C00D C00H 122.4(7) . . ?
C0AA C00D C00G 121.7(5) . . ?
C0AA C00D C1AA 116.5(7) . . ?
C1AA C00D C00G 121.7(6) . . ?
N005 C00F C00B 120.0(4) . . ?
N005 C00F C00K 114.4(3) . . ?
C00B C00F C00K 125.5(4) . . ?
C00B C00G C00D 121.2(4) . . ?
C00M C00G C00B 117.8(3) . . ?
C00M C00G C00D 120.9(4) . . ?
O008 C00H C00S 120.9(9) . . ?
C00D C00H O008 117.9(10) . . ?
C00D C00H C00S 117.4(9) . . ?
N005 C00I C00M 121.0(4) . . ?
N005 C00I C00O 114.5(3) . . ?
C00M C00I C00O 124.4(4) . . ?
C00S C00J C00N 120.3(7) . . ?
C00S C00J C00X 118.0(7) . . ?
C00X C00J C00N 121.5(6) . . ?
C00T C00J C00N 119.3(7) . . ?
C00Y C00J C00N 118.4(6) . . ?
C00Y C00J C00T 122.2(7) . . ?
N009 C00K C00F 114.0(4) . . ?
C00Z C00K N009 122.0(4) . . ?
C00Z C00K C00F 124.0(4) . . ?
C00G C00M C00I 119.8(4) . . ?
C00G C00M H00M 120.1 . . ?
C00I C00M H00M 120.1 . . ?
N006 C00N C00J 118.7(4) . . ?
N006 C00N C01E 122.6(4) . . ?
C01E C00N C00J 118.6(4) . . ?
N00A C00O C00I 114.6(4) . . ?
N00A C00O C019 122.3(4) . . ?
C019 C00O C00I 123.1(4) . . ?
C00D C00P H00P 120.7 . . ?
C00D C00P C00X 118.6(11) . . ?
C00X C00P H00P 120.7 . . ?
C010 C00Q C013 119.1(6) . . ?
C011 C00Q C010 117.9(4) . . ?
C011 C00Q C013 123.0(5) . . ?
N007 C00R C011 120.2(5) . . ?
N007 C00R C012 116.6(4) . . ?
C011 C00R C012 123.2(5) . . ?
C00H C00S H00S 119.1 . . ?
C00J C00S C00H 121.9(11) . . ?
C00J C00S H00S 119.1 . . ?
N007 C00U C010 120.2(5) . . ?
N007 C00U C016 114.8(4) . . ?
C010 C00U C016 124.9(5) . . ?
N009 C00V H00V 119.2 . . ?
N009 C00V C018 121.7(5) . . ?
C018 C00V H00V 119.2 . . ?
C00J C00X H00X 119.2 . . ?
C00P C00X C00J 121.6(10) . . ?
C00P C00X H00X 119.2 . . ?
C00K C00Z H00Z 119.8 . . ?
C00K C00Z C015 120.4(5) . . ?
C015 C00Z H00Z 119.8 . . ?
C00Q C010 H010 119.7 . . ?
C00U C010 C00Q 120.6(5) . . ?
C00U C010 H010 119.7 . . ?
C00Q C011 C00R 120.5(5) . . ?
C00Q C011 H011 119.7 . . ?
C00R C011 H011 119.7 . . ?
N00C C012 C00R 114.6(4) . . ?
C01K C012 N00C 120.2(6) . . ?
C01K C012 C00R 125.2(5) . . ?
C01B C013 C00Q 121.5(6) . . ?
C01I C013 C00Q 121.3(7) . . ?
C01I C013 C01B 117.2(5) . . ?
N00A C014 H014 118.9 . . ?
N00A C014 C017 122.2(5) . . ?
C017 C014 H014 118.9 . . ?
C00Z C015 H015 121.2 . . ?
C018 C015 C00Z 117.6(5) . . ?
C018 C015 H015 121.2 . . ?
N006 C016 C00U 117.4(4) . . ?
N006 C016 C01N 120.4(5) . . ?
C01N C016 C00U 121.9(4) . . ?
C014 C017 H017 119.9 . . ?
C014 C017 C01A 120.1(5) . . ?
C01A C017 H017 119.9 . . ?
C00V C018 C015 119.7(5) . . ?
C00V C018 H018 120.1 . . ?
C015 C018 H018 120.1 . . ?
C00O C019 H019 120.0 . . ?
C00O C019 C01A 120.0(4) . . ?
C01A C019 H019 120.0 . . ?
C017 C01A C019 117.6(5) . . ?
C017 C01A H01A 121.2 . . ?
C019 C01A H01A 121.2 . . ?
C013 C01B H01B 118.8 . . ?
C013 C01B C01H 122.4(8) . . ?
C01H C01B H01B 118.8 . . ?
N00C C01C H01C 118.7 . . ?
N00C C01C C01O 122.5(6) . . ?
C01O C01C H01C 118.7 . . ?
C00N C01E H01E 120.2 . . ?
C00N C01E C01P 119.5(6) . . ?
C01P C01E H01E 120.2 . . ?
C01H C01F H01F 120.8 . . ?
C01M C01F H01F 120.8 . . ?
C01M C01F C01H 118.5(8) . . ?
C01B C01H H01H 120.8 . . ?
C01F C01H C01B 118.5(10) . . ?
C01F C01H H01H 120.8 . . ?
C013 C01I H01I 120.8 . . ?
C013 C01I C01M 118.5(9) . . ?
C01M C01I H01I 120.8 . . ?
C012 C01K H01K 120.1 . . ?
C012 C01K C01Q 119.8(6) . . ?
C01Q C01K H01K 120.1 . . ?
C01F C01M C01I 124.9(12) . . ?
C01F C01M H01M 117.5 . . ?
C01I C01M H01M 117.5 . . ?
C016 C01N H01N 119.9 . . ?
C01P C01N C016 120.2(5) . . ?
C01P C01N H01N 119.9 . . ?
C01C C01O H01O 120.7 . . ?
C01C C01O C01Q 118.6(7) . . ?
C01Q C01O H01O 120.7 . . ?
C01E C01P H01P 120.9 . . ?
C01N C01P C01E 118.3(6) . . ?
C01N C01P H01P 120.9 . . ?
C01K C01Q H01Q 120.6 . . ?
C01O C01Q C01K 118.8(7) . . ?
C01O C01Q H01Q 120.6 . . ?
C00J C00T H00T 120.2 . . ?
C0AA C00T C00J 119.6(11) . . ?
C0AA C00T H00T 120.2 . . ?
C00D C0AA C00T 120.8(9) . . ?
O0 C0AA C00D 121.3(10) . . ?
O0 C0AA C00T 114.4(9) . . ?
C00J C00Y H00Y 121.4 . . ?
C00J C00Y C1AA 117.2(10) . . ?
C1AA C00Y H00Y 121.4 . . ?
C00D C1AA H1AA 118.2 . . ?
C00Y C1AA C00D 123.5(11) . . ?
C00Y C1AA H1AA 118.2 . . ?
C0AA O0 H0 109.5 . . ?

loop_
_geom_bond_atom_site_label_1
_geom_bond_atom_site_label_2
_geom_bond_distance
_geom_bond_site_symmetry_2
_geom_bond_publ_flag
Zn01 N005 2.080(3) 8_456 ?
Zn01 N006 2.237(3) . ?
Zn01 N007 2.081(3) . ?
Zn01 N009 2.159(4) 8_456 ?
Zn01 N00A 2.192(4) 8_456 ?
Zn01 N00C 2.257(4) . ?
P002 F00E 1.550(4) 9_657 ?
P002 F00E 1.550(4) . ?
P002 F00T 1.538(4) . ?
P002 F00T 1.538(4) 9_657 ?
P002 F00W 1.542(4) 9_657 ?
P002 F00W 1.542(4) . ?
P003 F00L 1.579(5) 2_565 ?
P003 F00L 1.579(5) . ?
P003 F00Y 1.540(7) . ?
P003 F01D 1.541(6) 2_565 ?
P003 F01D 1.541(6) . ?
P003 F01L 1.526(8) . ?
P004 F01G 1.582(7) . ?
P004 F01G 1.582(7) 13_557 ?
P004 F01J 1.615(6) . ?
P004 F01J 1.615(6) 13_557 ?
P004 F01R 1.520(6) . ?
P004 F01R 1.520(6) 13_557 ?
N005 Zn01 2.080(3) 8_456 ?
N005 C00F 1.335(5) . ?
N005 C00I 1.343(5) . ?
N006 C00N 1.347(6) . ?
N006 C016 1.362(5) . ?
N007 C00R 1.336(7) . ?
N007 C00U 1.349(6) . ?
O008 H008 0.8200 . ?
O008 C00H 1.405(11) . ?
N009 Zn01 2.159(4) 8_456 ?
N009 C00K 1.352(5) . ?
N009 C00V 1.348(6) . ?
N00A Zn01 2.192(4) 8_456 ?
N00A C00O 1.338(5) . ?
N00A C014 1.359(6) . ?
C00B H00B 0.9300 . ?
C00B C00F 1.391(5) . ?
C00B C00G 1.385(5) . ?
N00C C012 1.370(6) . ?
N00C C01C 1.322(7) . ?
C00D C00G 1.502(5) . ?
C00D C00H 1.399(10) . ?
C00D C00P 1.370(10) . ?
C00D C0AA 1.383(11) . ?
C00D C1AA 1.419(10) . ?
C00F C00K 1.490(5) . ?
C00G C00M 1.380(5) . ?
C00H C00S 1.412(10) . ?
C00I C00M 1.385(5) . ?
C00I C00O 1.488(6) . ?
C00J C00N 1.483(6) . ?
C00J C00S 1.375(10) . ?
C00J C00X 1.411(11) . ?
C00J C00T 1.398(10) . ?
C00J C00Y 1.349(11) . ?
C00K C00Z 1.340(6) . ?
C00M H00M 0.9300 . ?
C00N C01E 1.386(7) . ?
C00O C019 1.373(6) . ?
C00P H00P 0.9300 . ?
C00P C00X 1.388(10) . ?
C00Q C010 1.380(7) . ?
C00Q C011 1.371(8) . ?
C00Q C013 1.487(6) . ?
C00R C011 1.391(7) . ?
C00R C012 1.490(8) . ?
C00S H00S 0.9300 . ?
C00U C010 1.379(6) . ?
C00U C016 1.454(7) . ?
C00V H00V 0.9300 . ?
C00V C018 1.372(8) . ?
C00X H00X 0.9300 . ?
C00Z H00Z 0.9300 . ?
C00Z C015 1.398(7) . ?
C010 H010 0.9300 . ?
C011 H011 0.9300 . ?
C012 C01K 1.350(8) . ?
C013 C01B 1.367(10) . ?
C013 C01I 1.359(10) . ?
C014 H014 0.9300 . ?
C014 C017 1.364(8) . ?
C015 H015 0.9300 . ?
C015 C018 1.381(8) . ?
C016 C01N 1.409(8) . ?
C017 H017 0.9300 . ?
C017 C01A 1.373(7) . ?
C018 H018 0.9300 . ?
C019 H019 0.9300 . ?
C019 C01A 1.385(7) . ?
C01A H01A 0.9300 . ?
C01B H01B 0.9300 . ?
C01B C01H 1.423(8) . ?
C01C H01C 0.9300 . ?
C01C C01O 1.364(9) . ?
C01E H01E 0.9300 . ?
C01E C01P 1.387(8) . ?
C01F H01F 0.9300 . ?
C01F C01H 1.372(15) . ?
C01F C01M 1.276(17) . ?
C01H H01H 0.9300 . ?
C01I H01I 0.9300 . ?
C01I C01M 1.427(10) . ?
C01K H01K 0.9300 . ?
C01K C01Q 1.400(10) . ?
C01M H01M 0.9300 . ?
C01N H01N 0.9300 . ?
C01N C01P 1.387(11) . ?
C01O H01O 0.9300 . ?
C01O C01Q 1.371(10) . ?
C01P H01P 0.9300 . ?
C01Q H01Q 0.9300 . ?
C00T H00T 0.9300 . ?
C00T C0AA 1.384(10) . ?
C0AA O0 1.381(11) . ?
C00Y H00Y 0.9300 . ?
C00Y C1AA 1.382(10) . ?
C1AA H1AA 0.9300 . ?
O0 H0 0.8200 . ?

loop_
_geom_torsion_atom_site_label_1
_geom_torsion_atom_site_label_2
_geom_torsion_atom_site_label_3
_geom_torsion_atom_site_label_4
_geom_torsion
_geom_torsion_site_symmetry_1
_geom_torsion_site_symmetry_2
_geom_torsion_site_symmetry_3
_geom_torsion_site_symmetry_4
_geom_torsion_publ_flag
Zn01 N005 C00F C00B -175.8(3) 8_456 . . . ?
Zn01 N005 C00F C00K 3.0(4) 8_456 . . . ?
Zn01 N005 C00I C00M 175.7(3) 8_456 . . . ?
Zn01 N005 C00I C00O -3.1(5) 8_456 . . . ?
Zn01 N006 C00N C00J -0.6(7) . . . . ?
Zn01 N006 C00N C01E -178.4(6) . . . . ?
Zn01 N006 C016 C00U 7.2(6) . . . . ?
Zn01 N006 C016 C01N -179.1(6) . . . . ?
Zn01 N007 C00R C011 176.4(4) . . . . ?
Zn01 N007 C00R C012 -4.4(7) . . . . ?
Zn01 N007 C00U C010 -176.1(4) . . . . ?
Zn01 N007 C00U C016 -0.2(6) . . . . ?
Zn01 N009 C00K C00F 2.1(4) 8_456 . . . ?
Zn01 N009 C00K C00Z -178.8(4) 8_456 . . . ?
Zn01 N009 C00V C018 178.9(4) 8_456 . . . ?
Zn01 N00A C00O C00I -4.3(5) 8_456 . . . ?
Zn01 N00A C00O C019 174.0(4) 8_456 . . . ?
Zn01 N00A C014 C017 -169.1(5) 8_456 . . . ?
Zn01 N00C C012 C00R -1.0(7) . . . . ?
Zn01 N00C C012 C01K 179.4(6) . . . . ?
Zn01 N00C C01C C01O -178.2(6) . . . . ?
N005 C00F C00K N009 -3.2(5) . . . . ?
N005 C00F C00K C00Z 177.7(4) . . . . ?
N005 C00I C00M C00G -1.1(6) . . . . ?
N005 C00I C00O N00A 4.8(6) . . . . ?
N005 C00I C00O C019 -173.5(5) . . . . ?
N006 C00N C01E C01P -1.8(15) . . . . ?
N006 C016 C01N C01P -3.1(14) . . . . ?
N007 C00R C011 C00Q 0.3(8) . . . . ?
N007 C00R C012 N00C 3.4(8) . . . . ?
N007 C00R C012 C01K -177.0(7) . . . . ?
N007 C00U C010 C00Q -1.0(7) . . . . ?
N007 C00U C016 N006 -4.9(7) . . . . ?
N007 C00U C016 C01N -178.6(7) . . . . ?
O008 C00H C00S C00J -155.0(15) . . . . ?
N009 C00K C00Z C015 -0.8(7) . . . . ?
N009 C00V C018 C015 0.7(8) . . . . ?
N00A C00O C019 C01A -2.5(9) . . . . ?
N00A C014 C017 C01A -5.8(10) . . . . ?
C00B C00F C00K N009 175.4(4) . . . . ?
C00B C00F C00K C00Z -3.7(7) . . . . ?
C00B C00G C00M C00I 3.3(6) . . . . ?
N00C C012 C01K C01Q 2.2(13) . . . . ?
N00C C01C C01O C01Q -4.1(14) . . . . ?
C00D C00G C00M C00I -176.7(4) . . . . ?
C00D C00H C00S C00J 2.8(13) . . . . ?
C00D C00P C00X C00J 2.5(12) . . . . ?
C00F N005 C00I C00M -1.2(6) . . . . ?
C00F N005 C00I C00O -179.9(4) . . . . ?
C00F C00B C00G C00D 176.6(4) . . . . ?
C00F C00B C00G C00M -3.4(6) . . . . ?
C00F C00K C00Z C015 178.2(4) . . . . ?
C00G C00B C00F N005 1.3(6) . . . . ?
C00G C00B C00F C00K -177.3(4) . . . . ?
C00G C00D C00H O008 -25.3(15) . . . . ?
C00G C00D C00H C00S 176.2(6) . . . . ?
C00G C00D C00P C00X -178.8(6) . . . . ?
C00G C00D C0AA C00T 179.3(7) . . . . ?
C00G C00D C0AA O0 21.7(18) . . . . ?
C00G C00D C1AA C00Y -176.5(7) . . . . ?
C00H C00D C00G C00B -132.8(7) . . . . ?
C00H C00D C00G C00M 47.2(8) . . . . ?
C00H C00D C00P C00X -1.3(12) . . . . ?
C00H C00D C0AA C00T 97(5) . . . . ?
C00H C00D C0AA O0 -61(4) . . . . ?
C00H C00D C1AA C00Y -11.1(13) . . . . ?
C00I N005 C00F C00B 1.1(6) . . . . ?
C00I N005 C00F C00K 179.8(3) . . . . ?
C00I C00O C019 C01A 175.6(5) . . . . ?
C00J C00N C01E C01P -179.6(10) . . . . ?
C00J C00T C0AA C00D -3.2(13) . . . . ?
C00J C00T C0AA O0 156.0(15) . . . . ?
C00J C00Y C1AA C00D -2.4(12) . . . . ?
C00K N009 C00V C018 -0.5(7) . . . . ?
C00K C00Z C015 C018 1.0(8) . . . . ?
C00M C00I C00O N00A -173.9(4) . . . . ?
C00M C00I C00O C019 7.8(7) . . . . ?
C00N N006 C016 C00U -172.8(5) . . . . ?
C00N N006 C016 C01N 0.9(9) . . . . ?
C00N C00J C00S C00H 174.2(7) . . . . ?
C00N C00J C00X C00P -176.9(7) . . . . ?
C00N C00J C00T C0AA 177.4(7) . . . . ?
C00N C00J C00Y C1AA -174.7(6) . . . . ?
C00N C01E C01P C01N -0.4(18) . . . . ?
C00O N00A C014 C017 4.1(8) . . . . ?
C00O C00I C00M C00G 177.5(4) . . . . ?
C00O C019 C01A C017 0.9(10) . . . . ?
C00P C00D C00G C00B 44.8(8) . . . . ?
C00P C00D C00G C00M -135.2(7) . . . . ?
C00P C00D C00H O008 157.2(14) . . . . ?
C00P C00D C00H C00S -1.3(12) . . . . ?
C00P C00D C0AA C00T -9.7(14) . . . . ?
C00P C00D C0AA O0 -167.3(14) . . . . ?
C00P C00D C1AA C00Y 111(5) . . . . ?
C00Q C013 C01B C01H -175.4(5) . . . . ?
C00Q C013 C01I C01M 176.2(6) . . . . ?
C00R N007 C00U C010 0.9(7) . . . . ?
C00R N007 C00U C016 176.8(5) . . . . ?
C00R C012 C01K C01Q -177.4(8) . . . . ?
C00S C00J C00N N006 74.7(8) . . . . ?
C00S C00J C00N C01E -107.5(9) . . . . ?
C00S C00J C00X C00P -1.1(11) . . . . ?
C00S C00J C00T C0AA -84(5) . . . . ?
C00S C00J C00Y C1AA 16.4(11) . . . . ?
C00U N007 C00R C011 -0.6(8) . . . . ?
C00U N007 C00R C012 178.6(5) . . . . ?
C00U C016 C01N C01P 170.3(9) . . . . ?
C00V N009 C00K C00F -178.5(4) . . . . ?
C00V N009 C00K C00Z 0.6(6) . . . . ?
C00X C00J C00N N006 -109.6(8) . . . . ?
C00X C00J C00N C01E 68.2(10) . . . . ?
C00X C00J C00S C00H -1.6(11) . . . . ?
C00X C00J C00T C0AA 14.8(11) . . . . ?
C00X C00J C00Y C1AA -68(4) . . . . ?
C00Z C015 C018 C00V -0.9(8) . . . . ?
C010 C00Q C011 C00R -0.4(8) . . . . ?
C010 C00Q C013 C01B 34.7(8) . . . . ?
C010 C00Q C013 C01I -142.9(6) . . . . ?
C010 C00U C016 N006 170.7(5) . . . . ?
C010 C00U C016 C01N -2.9(10) . . . . ?
C011 C00Q C010 C00U 0.7(8) . . . . ?
C011 C00Q C013 C01B -145.0(6) . . . . ?
C011 C00Q C013 C01I 37.3(8) . . . . ?
C011 C00R C012 N00C -177.4(5) . . . . ?
C011 C00R C012 C01K 2.1(11) . . . . ?
C012 N00C C01C C01O 0.4(12) . . . . ?
C012 C00R C011 C00Q -178.8(6) . . . . ?
C012 C01K C01Q C01O -5.8(17) . . . . ?
C013 C00Q C010 C00U -179.0(5) . . . . ?
C013 C00Q C011 C00R 179.4(5) . . . . ?
C013 C01B C01H C01F -3.3(10) . . . . ?
C013 C01I C01M C01F 1.9(14) . . . . ?
C014 N00A C00O C00I -178.2(4) . . . . ?
C014 N00A C00O C019 0.1(7) . . . . ?
C014 C017 C01A C019 3.2(10) . . . . ?
C016 N006 C00N C00J 179.3(5) . . . . ?
C016 N006 C00N C01E 1.6(10) . . . . ?
C016 C00U C010 C00Q -176.4(5) . . . . ?
C016 C01N C01P C01E 2.8(18) . . . . ?
C01B C013 C01I C01M -1.5(10) . . . . ?
C01C N00C C012 C00R -179.8(5) . . . . ?
C01C N00C C012 C01K 0.6(11) . . . . ?
C01C C01O C01Q C01K 6.7(16) . . . . ?
C01H C01F C01M C01I -2.9(16) . . . . ?
C01I C013 C01B C01H 2.3(9) . . . . ?
C01M C01F C01H C01B 3.5(13) . . . . ?
C00T C00J C00N N006 88.6(8) . . . . ?
C00T C00J C00N C01E -93.5(10) . . . . ?
C00T C00J C00S C00H 86(5) . . . . ?
C00T C00J C00X C00P -14.8(11) . . . . ?
C00T C00J C00Y C1AA 2.3(11) . . . . ?
C0AA C00D C00G C00B -144.0(7) . . . . ?
C0AA C00D C00G C00M 36.0(8) . . . . ?
C0AA C00D C00H O008 78(5) . . . . ?
C0AA C00D C00H C00S -81(5) . . . . ?
C0AA C00D C00P C00X 9.8(13) . . . . ?
C0AA C00D C1AA C00Y -0.2(11) . . . . ?
C00Y C00J C00N N006 -94.2(8) . . . . ?
C00Y C00J C00N C01E 83.6(9) . . . . ?
C00Y C00J C00S C00H -17.1(12) . . . . ?
C00Y C00J C00X C00P 102(4) . . . . ?
C00Y C00J C00T C0AA 0.4(11) . . . . ?
C1AA C00D C00G C00B 32.2(8) . . . . ?
C1AA C00D C00G C00M -147.8(7) . . . . ?
C1AA C00D C00H O008 168.9(12) . . . . ?
C1AA C00D C00H C00S 10.4(13) . . . . ?
C1AA C00D C00P C00X -65(5) . . . . ?
C1AA C00D C0AA C00T 3.0(12) . . . . ?
C1AA C00D C0AA O0 -154.7(16) . . . . ?

loop_
_smtbx_masks_void_nr
_smtbx_masks_void_average_x
_smtbx_masks_void_average_y
_smtbx_masks_void_average_z
_smtbx_masks_void_volume
_smtbx_masks_void_count_electrons
_smtbx_masks_void_content
1 0.000 -0.250 0.250 1251.4 272.1 '6 Acetonitrile'
2 0.000 0.250 0.750 1251.4 274.5 '6 Acetonitrile'
3 0.500 0.250 0.250 1251.4 272.1 '6 Acetonitrile'
4 0.500 0.750 0.750 1251.4 274.5 '6 Acetonitrile'
